data_1574929
loop_
_publ_author_name
'Guseinov, Firudin I.'
'Samigullina, Aida I.'
'H\"okelek, Tuncer'
'Hamidov, Sahil Z.'
'Lasri, Jamal'
'Hasanov, Khudayar I.'
'Javadzade, Tahir A.'
'Belay, Alebel N.'

_publ_section_title
;
 1-[(2-Bromophenyl)diphenylmethyl]-3-(trifluoromethyl)-1H-pyrazole--1-(triphenylmethyl)-3-(trifluoromethyl)-1H-pyrazole
 (0.638:0.362)
;
_journal_coeditor_code HB4519
_journal_issue 6
_journal_name_full IUCrData
_journal_page_first x250466
_journal_paper_doi 10.1107/S2414314625004663
_journal_volume 10
_journal_year 2025
_chemical_formula_iupac '0.64(C23 H16 Br1 F3 N2), 0.36(C23 H17 F3 N2)'
_chemical_formula_moiety 'C14.72 H10.24 Br0.64 F1.92 N1.28, C8.28 H6.12 F1.08 N0.72'
_chemical_formula_sum 'C23 H16.36 Br0.64 F3 N2'
_chemical_formula_weight 428.88
_chemical_name_systematic
;
1-[(2-Bromophenyl)diphenylmethyl]-3-(trifluoromethyl)-1<i>H</i>-pyrazole;
1-(triphenylmethyl)-3-(trifluoromethyl)-1<i>H</i>-pyrazole
;
_space_group_crystal_system triclinic
_space_group_IT_number 2
_space_group_name_Hall '-P 1'
_space_group_name_H-M_alt 'P -1'
_atom_sites_solution_hydrogens geom
_atom_sites_solution_primary dual
_audit_creation_method SHELXL-2019/2
_cell_angle_alpha 95.3496(16)
_cell_angle_beta 91.0661(16)
_cell_angle_gamma 103.5919(17)
_cell_formula_units_Z 2
_cell_length_a 8.84082(17)
_cell_length_b 9.48683(18)
_cell_length_c 11.6797(2)
_cell_measurement_reflns_used 14043
_cell_measurement_temperature 100(2)
_cell_measurement_theta_max 80.3540
_cell_measurement_theta_min 3.7950
_cell_volume 947.18(3)
_computing_cell_refinement
;
CrysAlisPro 1.171.43.117a (Rigaku OD, 2024)
;
_computing_data_collection
;
CrysAlisPro (Rigaku OD, 2024)
;
_computing_data_reduction
;
CrysAlisPro 1.171.43.117a (Rigaku OD, 2024)
;
_computing_structure_refinement
;
<i>SHELXL2019/2</i> (Sheldrick, 2015b)
;
_computing_structure_solution
;
<i>SHELXT2014/5</i> (Sheldrick, 2015a)
;
_diffrn_ambient_temperature 100(2)
_diffrn_detector_area_resol_mean 10.0000
_diffrn_measured_fraction_theta_full 1.000
_diffrn_measured_fraction_theta_max 0.986
_diffrn_measurement_device 'four-circle diffractometer'
_diffrn_measurement_device_type 'XtaLAB Synergy, Dualflex, HyPix'
_diffrn_measurement_method '\w scans'
_diffrn_radiation_type CuK\a
_diffrn_radiation_wavelength 1.54184
_diffrn_reflns_av_R_equivalents 0.0289
_diffrn_reflns_av_unetI/netI 0.0205
_diffrn_reflns_limit_h_max 10
_diffrn_reflns_limit_h_min -8
_diffrn_reflns_limit_k_max 12
_diffrn_reflns_limit_k_min -12
_diffrn_reflns_limit_l_max 14
_diffrn_reflns_limit_l_min -14
_diffrn_reflns_number 21061
_diffrn_reflns_theta_full 67.684
_diffrn_reflns_theta_max 80.633
_diffrn_reflns_theta_min 3.804
_exptl_absorpt_coefficient_mu 2.422
_exptl_absorpt_correction_T_max 1.000
_exptl_absorpt_correction_T_min 0.310
_exptl_absorpt_correction_type gaussian
_exptl_absorpt_process_details
;
(CrysAlisPro; Rigaku OD, 2024)
;
_exptl_crystal_colour colorless
_exptl_crystal_density_diffrn 1.504
_exptl_crystal_description prism
_exptl_crystal_F_000 436
_exptl_crystal_size_max 0.460
_exptl_crystal_size_mid 0.250
_exptl_crystal_size_min 0.160
_refine_diff_density_max 0.780
_refine_diff_density_min -0.285
_refine_ls_extinction_method none
_refine_ls_goodness_of_fit_ref 1.046
_refine_ls_hydrogen_treatment constr
_refine_ls_matrix_type full
_refine_ls_number_parameters 263
_refine_ls_number_reflns 4105
_refine_ls_number_restraints 0
_refine_ls_restrained_S_all 1.046
_refine_ls_R_factor_all 0.0377
_refine_ls_R_factor_gt 0.0371
_refine_ls_shift/su_max 0.000
_refine_ls_shift/su_mean 0.000
_refine_ls_structure_factor_coef Fsqd
_refine_ls_weighting_details 'w=1/[\s^2^(Fo^2^)+(0.0432P)^2^+0.8880P] where P=(Fo^2^+2Fc^2^)/3'
_refine_ls_weighting_scheme calc
_refine_ls_wR_factor_gt 0.0948
_refine_ls_wR_factor_ref 0.0952
_reflns_number_gt 4012
_reflns_number_total 4105
_reflns_threshold_expression 'I > 2\s(I)'
_cod_data_source_file hb4519.cif
_cod_data_source_block I
_cod_database_code 1574929
_shelx_space_group_comment
;
The symmetry employed for this shelxl refinement is uniquely defined
by the following loop, which should always be used as a source of
symmetry information in preference to the above space-group names.
They are only intended as comments.
;
_shelx_estimated_absorpt_t_min 0.402
_shelx_estimated_absorpt_t_max 0.698

loop_
_space_group_symop_operation_xyz
'x, y, z'
'-x, -y, -z'

loop_
_atom_site_type_symbol
_atom_site_label
_atom_site_fract_x
_atom_site_fract_y
_atom_site_fract_z
_atom_site_U_iso_or_equiv
_atom_site_adp_type
_atom_site_calc_flag
_atom_site_occupancy
_atom_site_disorder_assembly
_atom_site_disorder_group
Br Br1 0.04169(3) 0.46569(3) 0.70061(3) 0.02635(12) Uani d 0.6380(14) . .
F F1 0.11203(14) 0.91657(15) 0.49575(12) 0.0398(3) Uani d 1 . .
F F2 0.26791(17) 0.89368(14) 0.36004(10) 0.0393(3) Uani d 1 . .
F F3 0.35009(15) 1.03658(13) 0.51449(11) 0.0356(3) Uani d 1 . .
N N1 0.32218(16) 0.78802(16) 0.63930(12) 0.0195(3) Uani d 1 . .
N N2 0.35135(16) 0.65782(15) 0.65518(12) 0.0176(3) Uani d 1 . .
C C3 0.3493(2) 0.57369(19) 0.55393(15) 0.0222(3) Uani d 1 . .
H H3 0.367687 0.478646 0.544845 0.027 Uiso calc 1 . .
C C4 0.3158(2) 0.6514(2) 0.46736(15) 0.0237(4) Uani d 1 . .
H H4 0.305721 0.622763 0.386909 0.028 Uiso calc 1 . .
C C5 0.2998(2) 0.7824(2) 0.52534(15) 0.0225(3) Uani d 1 . .
C C6 0.40061(18) 0.62246(17) 0.76976(14) 0.0167(3) Uani d 1 . .
C C7 0.32585(18) 0.69732(18) 0.86925(14) 0.0177(3) Uani d 1 . .
C C8 0.36095(19) 0.84936(19) 0.88728(15) 0.0203(3) Uani d 1 . .
H H8 0.425545 0.905119 0.835485 0.024 Uiso calc 1 . .
C C9 0.3028(2) 0.9205(2) 0.97994(16) 0.0247(4) Uani d 1 . .
H H9 0.325160 1.023968 0.989494 0.030 Uiso calc 1 . .
C C10 0.2121(2) 0.8406(2) 1.05844(16) 0.0273(4) Uani d 1 . .
H H10 0.172152 0.888721 1.121707 0.033 Uiso calc 1 . .
C C11 0.1807(2) 0.6893(2) 1.04331(16) 0.0267(4) Uani d 1 . .
H H11 0.120369 0.633808 1.097367 0.032 Uiso calc 1 . .
C C12 0.2369(2) 0.6185(2) 0.94940(15) 0.0219(3) Uani d 1 . .
H H12 0.214206 0.514998 0.939985 0.026 Uiso calc 1 . .
C C13 0.35039(19) 0.45490(18) 0.76648(14) 0.0186(3) Uani d 1 . .
C C15 0.1532(2) 0.2253(2) 0.73370(16) 0.0260(4) Uani d 1 . .
H H15 0.048461 0.175161 0.713620 0.031 Uiso calc 1 . .
C C16 0.2626(2) 0.14738(19) 0.75887(16) 0.0273(4) Uani d 1 . .
H H16 0.233156 0.044104 0.756042 0.033 Uiso calc 1 . .
C C17 0.4146(2) 0.22167(19) 0.78807(16) 0.0245(4) Uani d 1 . .
H H17 0.489986 0.169482 0.805959 0.029 Uiso calc 1 . .
C C18 0.4572(2) 0.37302(18) 0.79125(14) 0.0200(3) Uani d 1 . .
H H18 0.562283 0.422246 0.810911 0.024 Uiso calc 1 . .
C C19 0.57896(19) 0.67975(17) 0.78538(15) 0.0183(3) Uani d 1 . .
C C20 0.6721(2) 0.7239(2) 0.69431(16) 0.0234(4) Uani d 1 . .
H H20 0.625359 0.721401 0.620015 0.028 Uiso calc 1 . .
C C21 0.8338(2) 0.7717(2) 0.71114(18) 0.0300(4) Uani d 1 . .
H H21 0.896109 0.801274 0.648266 0.036 Uiso calc 1 . .
C C22 0.9034(2) 0.7763(2) 0.81901(18) 0.0286(4) Uani d 1 . .
H H22 1.013382 0.807270 0.830068 0.034 Uiso calc 1 . .
C C23 0.8114(2) 0.7352(2) 0.91089(17) 0.0256(4) Uani d 1 . .
H H23 0.858441 0.739789 0.985367 0.031 Uiso calc 1 . .
C C24 0.6510(2) 0.68749(19) 0.89435(15) 0.0216(3) Uani d 1 . .
H H24 0.589149 0.659670 0.957855 0.026 Uiso calc 1 . .
C C25 0.2586(2) 0.9072(2) 0.47476(16) 0.0269(4) Uani d 1 . .
C C14 0.1967(2) 0.37605(19) 0.73785(15) 0.0214(3) Uani d 1 . .
H H14 0.120377 0.427587 0.720820 0.026 Uiso calc 0.3620(14) A 2

loop_
_atom_site_aniso_label
_atom_site_aniso_U_11
_atom_site_aniso_U_22
_atom_site_aniso_U_33
_atom_site_aniso_U_12
_atom_site_aniso_U_13
_atom_site_aniso_U_23
Br1 0.01588(16) 0.02709(17) 0.03626(19) 0.00369(11) 0.00152(11) 0.00758(12)
F1 0.0296(6) 0.0501(8) 0.0494(8) 0.0226(5) 0.0046(5) 0.0198(6)
F2 0.0574(8) 0.0450(7) 0.0225(6) 0.0226(6) 0.0014(5) 0.0120(5)
F3 0.0403(7) 0.0283(6) 0.0396(7) 0.0086(5) -0.0028(5) 0.0107(5)
N1 0.0179(7) 0.0209(7) 0.0218(7) 0.0074(5) 0.0010(5) 0.0055(5)
N2 0.0170(6) 0.0198(7) 0.0178(7) 0.0074(5) 0.0012(5) 0.0037(5)
C3 0.0228(8) 0.0246(8) 0.0210(8) 0.0094(6) 0.0028(6) 0.0014(6)
C4 0.0224(8) 0.0312(9) 0.0196(8) 0.0098(7) 0.0025(6) 0.0041(7)
C5 0.0183(8) 0.0296(9) 0.0217(8) 0.0077(7) 0.0020(6) 0.0072(7)
C6 0.0159(7) 0.0185(7) 0.0175(7) 0.0063(6) 0.0018(6) 0.0050(6)
C7 0.0132(7) 0.0246(8) 0.0173(7) 0.0077(6) 0.0008(6) 0.0041(6)
C8 0.0183(8) 0.0231(8) 0.0209(8) 0.0075(6) -0.0021(6) 0.0026(6)
C9 0.0230(8) 0.0266(9) 0.0253(9) 0.0097(7) -0.0034(7) -0.0025(7)
C10 0.0225(9) 0.0404(10) 0.0214(8) 0.0144(8) 0.0003(7) -0.0021(7)
C11 0.0197(8) 0.0392(10) 0.0222(8) 0.0073(7) 0.0049(7) 0.0070(7)
C12 0.0175(8) 0.0261(8) 0.0230(8) 0.0057(6) 0.0020(6) 0.0060(7)
C13 0.0188(8) 0.0196(8) 0.0183(7) 0.0055(6) 0.0023(6) 0.0044(6)
C15 0.0242(9) 0.0231(9) 0.0279(9) 0.0004(7) -0.0020(7) 0.0030(7)
C16 0.0345(10) 0.0181(8) 0.0290(9) 0.0048(7) -0.0002(8) 0.0051(7)
C17 0.0268(9) 0.0223(8) 0.0272(9) 0.0106(7) 0.0012(7) 0.0045(7)
C18 0.0192(8) 0.0211(8) 0.0212(8) 0.0072(6) 0.0014(6) 0.0035(6)
C19 0.0154(7) 0.0160(7) 0.0251(8) 0.0058(6) 0.0032(6) 0.0037(6)
C20 0.0201(8) 0.0265(8) 0.0251(9) 0.0064(7) 0.0041(7) 0.0071(7)
C21 0.0201(9) 0.0334(10) 0.0372(10) 0.0051(7) 0.0097(7) 0.0089(8)
C22 0.0158(8) 0.0286(9) 0.0423(11) 0.0055(7) 0.0008(7) 0.0074(8)
C23 0.0200(8) 0.0264(9) 0.0311(9) 0.0063(7) -0.0037(7) 0.0045(7)
C24 0.0198(8) 0.0226(8) 0.0238(8) 0.0065(6) 0.0017(6) 0.0056(6)
C25 0.0269(9) 0.0329(10) 0.0241(9) 0.0114(7) 0.0010(7) 0.0081(7)
C14 0.0185(8) 0.0224(8) 0.0242(8) 0.0057(6) -0.0003(6) 0.0045(6)

loop_
_atom_type_symbol
_atom_type_description
_atom_type_scat_dispersion_real
_atom_type_scat_dispersion_imag
_atom_type_scat_source
C C 0.0181 0.0091 'International Tables Vol C Tables 4.2.6.8 and 6.1.1.4'
H H 0.0000 0.0000 'International Tables Vol C Tables 4.2.6.8 and 6.1.1.4'
Br Br -0.6763 1.2805 'International Tables Vol C Tables 4.2.6.8 and 6.1.1.4'
F F 0.0727 0.0534 'International Tables Vol C Tables 4.2.6.8 and 6.1.1.4'
N N 0.0311 0.0180 'International Tables Vol C Tables 4.2.6.8 and 6.1.1.4'

loop_
_geom_angle_atom_site_label_1
_geom_angle_atom_site_label_2
_geom_angle_atom_site_label_3
_geom_angle_site_symmetry_1
_geom_angle_site_symmetry_3
_geom_angle
_geom_angle_publ_flag
C5 N1 N2 . . 103.84(14) ?
N1 N2 C3 . . 112.03(14) ?
N1 N2 C6 . . 122.28(13) ?
C3 N2 C6 . . 125.20(14) ?
N2 C3 C4 . . 107.44(15) ?
N2 C3 H3 . . 126.3 ?
C4 C3 H3 . . 126.3 ?
C3 C4 C5 . . 103.74(16) ?
C3 C4 H4 . . 128.1 ?
C5 C4 H4 . . 128.1 ?
N1 C5 C4 . . 112.94(16) ?
N1 C5 C25 . . 119.50(16) ?
C4 C5 C25 . . 127.54(16) ?
N2 C6 C13 . . 105.75(13) ?
N2 C6 C19 . . 108.08(13) ?
C13 C6 C19 . . 112.04(13) ?
N2 C6 C7 . . 111.89(12) ?
C13 C6 C7 . . 111.37(13) ?
C19 C6 C7 . . 107.72(13) ?
C12 C7 C8 . . 118.19(15) ?
C12 C7 C6 . . 122.00(15) ?
C8 C7 C6 . . 119.47(14) ?
C9 C8 C7 . . 121.07(16) ?
C9 C8 H8 . . 119.5 ?
C7 C8 H8 . . 119.5 ?
C10 C9 C8 . . 120.16(17) ?
C10 C9 H9 . . 119.9 ?
C8 C9 H9 . . 119.9 ?
C9 C10 C11 . . 119.21(17) ?
C9 C10 H10 . . 120.4 ?
C11 C10 H10 . . 120.4 ?
C10 C11 C12 . . 120.46(17) ?
C10 C11 H11 . . 119.8 ?
C12 C11 H11 . . 119.8 ?
C7 C12 C11 . . 120.86(17) ?
C7 C12 H12 . . 119.6 ?
C11 C12 H12 . . 119.6 ?
C18 C13 C14 . . 116.31(15) ?
C18 C13 C6 . . 121.25(15) ?
C14 C13 C6 . . 122.44(14) ?
C14 C15 C16 . . 120.11(17) ?
C14 C15 H15 . . 119.9 ?
C16 C15 H15 . . 119.9 ?
C17 C16 C15 . . 119.36(17) ?
C17 C16 H16 . . 120.3 ?
C15 C16 H16 . . 120.3 ?
C16 C17 C18 . . 120.02(16) ?
C16 C17 H17 . . 120.0 ?
C18 C17 H17 . . 120.0 ?
C17 C18 C13 . . 122.20(16) ?
C17 C18 H18 . . 118.9 ?
C13 C18 H18 . . 118.9 ?
C20 C19 C24 . . 118.32(16) ?
C20 C19 C6 . . 122.24(15) ?
C24 C19 C6 . . 119.44(15) ?
C19 C20 C21 . . 120.63(17) ?
C19 C20 H20 . . 119.7 ?
C21 C20 H20 . . 119.7 ?
C22 C21 C20 . . 120.31(17) ?
C22 C21 H21 . . 119.8 ?
C20 C21 H21 . . 119.8 ?
C21 C22 C23 . . 119.54(17) ?
C21 C22 H22 . . 120.2 ?
C23 C22 H22 . . 120.2 ?
C24 C23 C22 . . 120.24(17) ?
C24 C23 H23 . . 119.9 ?
C22 C23 H23 . . 119.9 ?
C23 C24 C19 . . 120.94(16) ?
C23 C24 H24 . . 119.5 ?
C19 C24 H24 . . 119.5 ?
F3 C25 F2 . . 107.32(15) ?
F3 C25 F1 . . 105.90(16) ?
F2 C25 F1 . . 106.31(15) ?
F3 C25 C5 . . 113.50(15) ?
F2 C25 C5 . . 110.83(16) ?
F1 C25 C5 . . 112.53(15) ?
C15 C14 C13 . . 122.00(16) ?
C15 C14 Br1 . . 115.78(13) ?
C13 C14 Br1 . . 122.21(13) ?
C15 C14 H14 . . 119.0 ?
C13 C14 H14 . . 119.0 ?
Br1 C14 H14 . . 3.4 ?

loop_
_geom_bond_atom_site_label_1
_geom_bond_atom_site_label_2
_geom_bond_site_symmetry_2
_geom_bond_distance
_geom_bond_publ_flag
Br1 C14 . 1.8400(17) ?
F1 C25 . 1.345(2) ?
F2 C25 . 1.340(2) ?
F3 C25 . 1.338(2) ?
N1 C5 . 1.336(2) ?
N1 N2 . 1.3481(19) ?
N2 C3 . 1.361(2) ?
N2 C6 . 1.491(2) ?
C3 C4 . 1.372(2) ?
C3 H3 . 0.9500 ?
C4 C5 . 1.397(3) ?
C4 H4 . 0.9500 ?
C5 C25 . 1.487(2) ?
C6 C13 . 1.543(2) ?
C6 C19 . 1.544(2) ?
C6 C7 . 1.545(2) ?
C7 C12 . 1.391(2) ?
C7 C8 . 1.397(2) ?
C8 C9 . 1.392(2) ?
C8 H8 . 0.9500 ?
C9 C10 . 1.389(3) ?
C9 H9 . 0.9500 ?
C10 C11 . 1.390(3) ?
C10 H10 . 0.9500 ?
C11 C12 . 1.393(3) ?
C11 H11 . 0.9500 ?
C12 H12 . 0.9500 ?
C13 C18 . 1.398(2) ?
C13 C14 . 1.406(2) ?
C15 C14 . 1.387(2) ?
C15 C16 . 1.391(3) ?
C15 H15 . 0.9500 ?
C16 C17 . 1.383(3) ?
C16 H16 . 0.9500 ?
C17 C18 . 1.393(2) ?
C17 H17 . 0.9500 ?
C18 H18 . 0.9500 ?
C19 C20 . 1.392(2) ?
C19 C24 . 1.400(2) ?
C20 C21 . 1.399(3) ?
C20 H20 . 0.9500 ?
C21 C22 . 1.384(3) ?
C21 H21 . 0.9500 ?
C22 C23 . 1.388(3) ?
C22 H22 . 0.9500 ?
C23 C24 . 1.388(2) ?
C23 H23 . 0.9500 ?
C24 H24 . 0.9500 ?
C14 H14 . 0.9500 ?

loop_
_geom_hbond_atom_site_label_D
_geom_hbond_atom_site_label_H
_geom_hbond_atom_site_label_A
_geom_hbond_site_symmetry_A
_geom_hbond_distance_DH
_geom_hbond_distance_HA
_geom_hbond_distance_DA
_geom_hbond_angle_DHA
_geom_hbond_publ_flag
C11 H11 Br1 2_567 0.95 2.90 3.8277(19) 165 yes
C22 H22 Cg2 1_455 0.95 2.85 3.648(2) 143 yes

loop_
_geom_torsion_atom_site_label_1
_geom_torsion_atom_site_label_2
_geom_torsion_atom_site_label_3
_geom_torsion_atom_site_label_4
_geom_torsion_site_symmetry_1
_geom_torsion_site_symmetry_2
_geom_torsion_site_symmetry_3
_geom_torsion_site_symmetry_4
_geom_torsion
_geom_torsion_publ_flag
C5 N1 N2 C3 . . . . 0.76(18) ?
C5 N1 N2 C6 . . . . 173.14(14) ?
N1 N2 C3 C4 . . . . -0.6(2) ?
C6 N2 C3 C4 . . . . -172.71(15) ?
N2 C3 C4 C5 . . . . 0.17(19) ?
N2 N1 C5 C4 . . . . -0.65(19) ?
N2 N1 C5 C25 . . . . 177.85(15) ?
C3 C4 C5 N1 . . . . 0.3(2) ?
C3 C4 C5 C25 . . . . -178.05(17) ?
N1 N2 C6 C13 . . . . 154.86(14) ?
C3 N2 C6 C13 . . . . -33.8(2) ?
N1 N2 C6 C19 . . . . -85.00(17) ?
C3 N2 C6 C19 . . . . 86.35(18) ?
N1 N2 C6 C7 . . . . 33.4(2) ?
C3 N2 C6 C7 . . . . -155.22(15) ?
N2 C6 C7 C12 . . . . 123.47(16) ?
C13 C6 C7 C12 . . . . 5.3(2) ?
C19 C6 C7 C12 . . . . -117.88(16) ?
N2 C6 C7 C8 . . . . -63.35(19) ?
C13 C6 C7 C8 . . . . 178.53(14) ?
C19 C6 C7 C8 . . . . 55.31(18) ?
C12 C7 C8 C9 . . . . -2.9(2) ?
C6 C7 C8 C9 . . . . -176.34(15) ?
C7 C8 C9 C10 . . . . 2.0(3) ?
C8 C9 C10 C11 . . . . 0.1(3) ?
C9 C10 C11 C12 . . . . -1.2(3) ?
C8 C7 C12 C11 . . . . 1.8(2) ?
C6 C7 C12 C11 . . . . 175.07(15) ?
C10 C11 C12 C7 . . . . 0.2(3) ?
N2 C6 C13 C18 . . . . 125.63(16) ?
C19 C6 C13 C18 . . . . 8.1(2) ?
C7 C6 C13 C18 . . . . -112.61(17) ?
N2 C6 C13 C14 . . . . -53.84(19) ?
C19 C6 C13 C14 . . . . -171.36(15) ?
C7 C6 C13 C14 . . . . 67.9(2) ?
C14 C15 C16 C17 . . . . 0.1(3) ?
C15 C16 C17 C18 . . . . -0.5(3) ?
C16 C17 C18 C13 . . . . 0.5(3) ?
C14 C13 C18 C17 . . . . -0.1(3) ?
C6 C13 C18 C17 . . . . -179.57(15) ?
N2 C6 C19 C20 . . . . -13.3(2) ?
C13 C6 C19 C20 . . . . 102.79(18) ?
C7 C6 C19 C20 . . . . -134.39(16) ?
N2 C6 C19 C24 . . . . 166.99(14) ?
C13 C6 C19 C24 . . . . -76.89(18) ?
C7 C6 C19 C24 . . . . 45.93(19) ?
C24 C19 C20 C21 . . . . 1.3(3) ?
C6 C19 C20 C21 . . . . -178.38(16) ?
C19 C20 C21 C22 . . . . -0.2(3) ?
C20 C21 C22 C23 . . . . -1.0(3) ?
C21 C22 C23 C24 . . . . 1.1(3) ?
C22 C23 C24 C19 . . . . 0.0(3) ?
C20 C19 C24 C23 . . . . -1.2(3) ?
C6 C19 C24 C23 . . . . 178.47(15) ?
N1 C5 C25 F3 . . . . 48.2(2) ?
C4 C5 C25 F3 . . . . -133.53(19) ?
N1 C5 C25 F2 . . . . 169.06(16) ?
C4 C5 C25 F2 . . . . -12.7(3) ?
N1 C5 C25 F1 . . . . -72.0(2) ?
C4 C5 C25 F1 . . . . 106.2(2) ?
C16 C15 C14 C13 . . . . 0.4(3) ?
C16 C15 C14 Br1 . . . . 179.13(15) ?
C18 C13 C14 C15 . . . . -0.3(3) ?
C6 C13 C14 C15 . . . . 179.15(16) ?
C18 C13 C14 Br1 . . . . -179.04(13) ?
C6 C13 C14 Br1 . . . . 0.5(2) ?
